data_1008912
loop_
_publ_author_name
'Hodeau, J L'
'Gondrand, M'
'Labeau, M'
'Joubert, J C'

_publ_section_title
;
Structure cristalline de W2 O6 sur monocristal a 298 et 383K
;
_journal_coden_ASTM ACBCAR
_journal_name_full 'Acta Crystallographica B (24,1968-38,1982)'
_journal_page_first 3543
_journal_page_last 3547
_journal_paper_doi 10.1107/S0567740878011541
_journal_volume 34
_journal_year 1978
_chemical_formula_structural 'W (V2 O6)'
_chemical_formula_sum 'O6 V2 W'
_chemical_name_systematic 'Tungsten divanadate(III)'
_space_group_IT_number 136
_symmetry_cell_setting tetragonal
_symmetry_Int_Tables_number 136
_symmetry_space_group_name_Hall '-P 4n 2n'
_symmetry_space_group_name_H-M 'P 42/m n m'
_cell_angle_alpha 90
_cell_angle_beta 90
_cell_angle_gamma 90
_cell_formula_units_Z 2
_cell_length_a 4.6213(5)
_cell_length_b 4.6213(5)
_cell_length_c 8.8864(6)
_cell_volume 189.8
_refine_ls_R_factor_all 0.022
_cod_database_code 1008912

loop_
_symmetry_equiv_pos_as_xyz
x,y,z
-x,-y,z
1/2+x,1/2-y,1/2+z
1/2-x,1/2+y,1/2+z
-x,-y,-z
x,y,-z
1/2-x,1/2+y,1/2-z
1/2+x,1/2-y,1/2-z
y,x,z
-y,-x,z
1/2-y,1/2+x,1/2+z
1/2+y,1/2-x,1/2+z
-y,-x,-z
y,x,-z
1/2+y,1/2-x,1/2-z
1/2-y,1/2+x,1/2-z

loop_
_atom_site_aniso_label
_atom_site_aniso_U_11
_atom_site_aniso_U_12
_atom_site_aniso_U_13
_atom_site_aniso_U_22
_atom_site_aniso_U_23
_atom_site_aniso_U_33
W1 0.0050(2) 0.0015(6) 0. 0.0050(2) 0. 0.0044(1)
V1 0.0033(3) -0.0006(11) 0. 0.0033(3) 0. 0.0022(2)
O1 0.0052(7) -0.0020(6) 0. 0.0052(7) 0. 0.0036(5)
O2 0.0046(5) -0.0027(5) -0.0002(4) 0.0046(5) -0.0002(4) 0.0051(4)

loop_
_atom_site_label
_atom_site_type_symbol
_atom_site_symmetry_multiplicity
_atom_site_Wyckoff_symbol
_atom_site_fract_x
_atom_site_fract_y
_atom_site_fract_z
_atom_site_occupancy
_atom_site_attached_hydrogens
_atom_site_calc_flag
W1 W6+ 2 a 0. 0. 0. 1. 0 d
V1 V3+ 4 e 0. 0. 0.33472(3) 1. 0 d
O1 O2- 4 f 0.2943(8) 0.2943(8) 0. 1. 0 d
O2 O2- 8 j 0.3018(6) 0.3018(6) 0.3385(2) 1. 0 d

loop_
_atom_type_symbol
_atom_type_oxidation_number
W6+ 6.000
V3+ 3.000
O2- -2.000
